data_2023083
loop_
_publ_author_name
'N\"ather, Christian'
'Jess, Inke'

_publ_section_title
;
 Synthesis, crystal structure and properties of the trigonal--bipyramidal
 complex tris(2-methylpyridine N-oxide-\kO)bis(thiocyanato-\kN)cobalt(II)
;
_journal_coeditor_code JP2003
_journal_issue 5
_journal_name_full 'Acta Crystallographica Section E Crystallographic Communications'
_journal_paper_doi 10.1107/S2056989024003050
_journal_volume 80
_journal_year 2024
_chemical_formula_iupac '[Co (N C S)2 (C6 H7 N O)3]'
_chemical_formula_moiety 'C20 H21 Co N5 O3 S2'
_chemical_formula_sum 'C20 H21 Co N5 O3 S2'
_chemical_formula_weight 502.47
_chemical_name_systematic
;
Tris(2-methylpyridine
<i>N</i>-oxide-\k<i>O</i>)bis(thiocyanato-\k<i>N</i>)cobalt(II)
;
_space_group_crystal_system monoclinic
_space_group_IT_number 9
_space_group_name_Hall 'C -2yc'
_space_group_name_H-M_alt 'C 1 c 1'
_atom_sites_solution_hydrogens geom
_atom_sites_solution_primary dual
_audit_creation_method
;
Olex2 1.3-ac4
(compiled 2020.11.27 svn.r5f609507 for Rigaku Oxford Diffraction, GUI svn.r6214)
;
_cell_angle_alpha 90
_cell_angle_beta 104.2990(10)
_cell_angle_gamma 90
_cell_formula_units_Z 4
_cell_length_a 11.9020(2)
_cell_length_b 26.4007(2)
_cell_length_c 7.19330(10)
_cell_measurement_reflns_used 17140
_cell_measurement_temperature 100.00(10)
_cell_measurement_theta_max 79.0130
_cell_measurement_theta_min 3.3500
_cell_volume 2190.26(5)
_computing_cell_refinement
;
CrysAlisPro 1.171.42.79a (Rigaku OD, 2022)
;
_computing_data_collection
;
CrysAlisPro 1.171.42.79a (Rigaku OD, 2022)
;
_computing_data_reduction
;
CrysAlisPro 1.171.42.79a (Rigaku OD, 2022)
;
_computing_molecular_graphics
;
DIAMOND (Brandenburg & Putz, 1999) and XP in SHELXTL-PC (Sheldrick,
2008)
;
_computing_publication_material
;
Publcif (Westrip, 2010)
;
_computing_structure_refinement
;
<i>SHELXL2016/6</i> (Sheldrick, 2015b)
;
_computing_structure_solution
;
<i>SHELXT2014/4</i> (Sheldrick, 2015a)
;
_diffrn_ambient_temperature 100.00(10)
_diffrn_detector 'Hybrid Pixel Array Detector'
_diffrn_detector_area_resol_mean 10.0000
_diffrn_measured_fraction_theta_full 0.994
_diffrn_measured_fraction_theta_max 0.975
_diffrn_measurement_device 'four-circle diffractometer'
_diffrn_measurement_device_type 'XtaLAB Synergy, Dualflex, HyPix'
_diffrn_measurement_method '\w scans'
_diffrn_radiation_monochromator mirror
_diffrn_radiation_probe x-ray
_diffrn_radiation_type 'Cu K\a'
_diffrn_radiation_wavelength 1.54184
_diffrn_reflns_av_R_equivalents 0.0355
_diffrn_reflns_av_unetI/netI 0.0210
_diffrn_reflns_limit_h_max 15
_diffrn_reflns_limit_h_min -14
_diffrn_reflns_limit_k_max 33
_diffrn_reflns_limit_k_min -33
_diffrn_reflns_limit_l_max 8
_diffrn_reflns_limit_l_min -9
_diffrn_reflns_number 24478
_diffrn_reflns_theta_full 67.684
_diffrn_reflns_theta_max 80.228
_diffrn_reflns_theta_min 3.348
_diffrn_source 'micro-focus sealed X-ray tube'
_exptl_absorpt_coefficient_mu 8.205
_exptl_absorpt_correction_T_max 1.00000
_exptl_absorpt_correction_T_min 0.58081
_exptl_absorpt_correction_type multi-scan
_exptl_absorpt_process_details
;
(CrysAlisPro; Rigaku OD, 2022)
;
_exptl_crystal_colour pink
_exptl_crystal_density_diffrn 1.524
_exptl_crystal_description needle
_exptl_crystal_F_000 1036
_exptl_crystal_size_max 0.2
_exptl_crystal_size_mid 0.05
_exptl_crystal_size_min 0.05
_refine_diff_density_max 0.618
_refine_diff_density_min -0.275
_refine_ls_abs_structure_details
;
Flack <i>x</i> determined using 1732 quotients
[(<i>I</i>^+^)-(<i>I</i>^-^)]/[(<i>I</i>^+^)+(<i>I</i>^-^)]
(Parsons <i>et al.</i>,  2013)
;
_refine_ls_abs_structure_Flack -0.003(3)
_refine_ls_extinction_method none
_refine_ls_goodness_of_fit_ref 1.037
_refine_ls_hydrogen_treatment constr
_refine_ls_matrix_type full
_refine_ls_number_parameters 283
_refine_ls_number_reflns 4183
_refine_ls_number_restraints 2
_refine_ls_restrained_S_all 1.037
_refine_ls_R_factor_all 0.0334
_refine_ls_R_factor_gt 0.0331
_refine_ls_shift/su_max 0.002
_refine_ls_shift/su_mean 0.000
_refine_ls_structure_factor_coef Fsqd
_refine_ls_weighting_details 'w=1/[\s^2^(Fo^2^)+(0.0636P)^2^+1.9394P] where P=(Fo^2^+2Fc^2^)/3'
_refine_ls_weighting_scheme calc
_refine_ls_wR_factor_gt 0.0887
_refine_ls_wR_factor_ref 0.0890
_reflns_number_gt 4137
_reflns_number_total 4183
_reflns_threshold_expression 'I > 2\s(I)'
_cod_data_source_file jp2003.cif
_cod_data_source_block I
_cod_database_code 2023083
_shelx_space_group_comment
;
The symmetry employed for this shelxl refinement is uniquely defined
by the following loop, which should always be used as a source of
symmetry information in preference to the above space-group names.
They are only intended as comments.
;

loop_
_space_group_symop_operation_xyz
'x, y, z'
'x, -y, z+1/2'
'x+1/2, y+1/2, z'
'x+1/2, -y+1/2, z+1/2'

loop_
_atom_site_type_symbol
_atom_site_label
_atom_site_fract_x
_atom_site_fract_y
_atom_site_fract_z
_atom_site_U_iso_or_equiv
_atom_site_adp_type
_atom_site_calc_flag
_atom_site_occupancy
_atom_site_disorder_assembly
_atom_site_disorder_group
Co Co1 0.63119(5) 0.86737(2) 0.79970(6) 0.01961(14) Uani d 1 . .
N N1 0.4719(3) 0.83113(11) 0.7698(4) 0.0235(6) Uani d 1 . .
C C1 0.3811(3) 0.82456(12) 0.7982(5) 0.0227(7) Uani d 1 . .
S S1 0.25390(8) 0.81632(4) 0.84239(13) 0.0304(2) Uani d 1 . .
N N2 0.7907(3) 0.90130(11) 0.8467(4) 0.0243(6) Uani d 1 . .
C C2 0.8812(3) 0.92031(13) 0.8804(5) 0.0233(7) Uani d 1 . .
S S2 1.00934(8) 0.94704(4) 0.92598(13) 0.0313(2) Uani d 1 . .
O O11 0.6887(2) 0.81252(9) 0.6570(4) 0.0277(6) Uani d 1 . .
N N11 0.6138(3) 0.77822(11) 0.5616(5) 0.0250(6) Uani d 1 . .
C C11 0.6035(3) 0.73262(14) 0.6406(6) 0.0260(7) Uani d 1 . .
C C12 0.5254(3) 0.69782(14) 0.5330(6) 0.0269(7) Uani d 1 . .
H H12 0.518236 0.665128 0.584075 0.032 Uiso calc 1 . .
C C13 0.4589(3) 0.71024(15) 0.3547(6) 0.0288(8) Uani d 1 . .
H H13 0.404785 0.686632 0.283627 0.035 Uiso calc 1 . .
C C14 0.4715(3) 0.75755(15) 0.2791(6) 0.0292(8) Uani d 1 . .
H H14 0.425779 0.766777 0.155868 0.035 Uiso calc 1 . .
C C15 0.5502(4) 0.79080(14) 0.3837(6) 0.0284(8) Uani d 1 . .
H H15 0.560585 0.823010 0.331396 0.034 Uiso calc 1 . .
O O21 0.5544(2) 0.92584(9) 0.6365(4) 0.0268(5) Uani d 1 . .
N N21 0.4395(3) 0.92595(11) 0.5586(4) 0.0237(6) Uani d 1 . .
C C21 0.3663(3) 0.94142(13) 0.6653(5) 0.0264(8) Uani d 1 . .
C C22 0.2489(4) 0.94383(14) 0.5780(6) 0.0292(8) Uani d 1 . .
H H22 0.196291 0.954631 0.649971 0.035 Uiso calc 1 . .
C C23 0.2074(4) 0.93070(15) 0.3871(6) 0.0323(8) Uani d 1 . .
H H23 0.126916 0.932915 0.327424 0.039 Uiso calc 1 . .
C C24 0.2845(4) 0.91433(15) 0.2842(6) 0.0308(8) Uani d 1 . .
H H24 0.257430 0.904713 0.153547 0.037 Uiso calc 1 . .
C C25 0.4001(4) 0.91215(14) 0.3729(6) 0.0284(8) Uani d 1 . .
H H25 0.453469 0.900781 0.303152 0.034 Uiso calc 1 . .
O O31 0.6345(2) 0.86796(9) 1.0842(4) 0.0246(5) Uani d 1 . .
N N31 0.7388(3) 0.87132(12) 1.2112(5) 0.0268(7) Uani d 1 . .
C C31 0.7804(4) 0.91637(15) 1.2867(6) 0.0302(8) Uani d 1 . .
C C32 0.8873(4) 0.91678(17) 1.4195(6) 0.0335(9) Uani d 1 . .
H H32 0.918314 0.948072 1.474374 0.040 Uiso calc 1 . .
C C33 0.9489(4) 0.87328(17) 1.4731(6) 0.0342(9) Uani d 1 . .
H H33 1.021778 0.874207 1.564265 0.041 Uiso calc 1 . .
C C34 0.9030(4) 0.82742(16) 1.3916(6) 0.0331(9) Uani d 1 . .
H H34 0.944526 0.796754 1.427124 0.040 Uiso calc 1 . .
C C35 0.7986(4) 0.82690(15) 1.2613(6) 0.0297(8) Uani d 1 . .
H H35 0.767106 0.795842 1.204877 0.036 Uiso calc 1 . .
C C36 0.7088(4) 0.96175(16) 1.2225(7) 0.0365(9) Uani d 1 . .
H H36A 0.637607 0.959791 1.267447 0.055 Uiso calc 1 . .
H H36B 0.688837 0.963430 1.082058 0.055 Uiso calc 1 . .
H H36C 0.752416 0.992135 1.275386 0.055 Uiso calc 1 . .
C C16 0.6740(4) 0.72348(16) 0.8382(6) 0.0325(8) Uani d 1 . .
H H16A 0.648259 0.746150 0.927280 0.049 Uiso calc 1 . .
H H16B 0.755859 0.730027 0.843848 0.049 Uiso calc 1 . .
H H16C 0.664650 0.688212 0.874079 0.049 Uiso calc 1 . .
C C26 0.4185(4) 0.95516(14) 0.8691(6) 0.0289(8) Uani d 1 . .
H H26A 0.480012 0.980250 0.875055 0.043 Uiso calc 1 . .
H H26B 0.451361 0.924805 0.940647 0.043 Uiso calc 1 . .
H H26C 0.358631 0.969462 0.925716 0.043 Uiso calc 1 . .

loop_
_atom_site_aniso_label
_atom_site_aniso_U_11
_atom_site_aniso_U_22
_atom_site_aniso_U_33
_atom_site_aniso_U_12
_atom_site_aniso_U_13
_atom_site_aniso_U_23
Co1 0.0208(3) 0.0204(2) 0.0194(3) -0.0007(2) 0.0083(2) -0.0004(2)
N1 0.0219(14) 0.0255(13) 0.0247(14) -0.0035(11) 0.0089(12) -0.0014(11)
C1 0.0264(17) 0.0220(14) 0.0193(16) -0.0011(13) 0.0047(13) 0.0005(12)
S1 0.0238(4) 0.0396(5) 0.0308(5) -0.0034(3) 0.0124(4) 0.0036(4)
N2 0.0219(14) 0.0265(14) 0.0255(15) -0.0026(11) 0.0079(12) -0.0007(11)
C2 0.0276(18) 0.0223(15) 0.0213(16) 0.0036(12) 0.0088(14) 0.0012(11)
S2 0.0256(4) 0.0383(5) 0.0296(5) -0.0083(4) 0.0060(4) -0.0015(4)
O11 0.0232(12) 0.0260(11) 0.0377(15) -0.0062(9) 0.0148(11) -0.0096(10)
N11 0.0217(14) 0.0237(13) 0.0336(16) -0.0020(11) 0.0143(12) -0.0075(12)
C11 0.0230(16) 0.0278(16) 0.0301(19) -0.0001(13) 0.0116(15) -0.0012(14)
C12 0.0269(17) 0.0265(16) 0.0327(19) -0.0009(14) 0.0175(15) -0.0027(14)
C13 0.0246(17) 0.0336(18) 0.0306(19) -0.0011(14) 0.0114(15) -0.0089(15)
C14 0.0259(18) 0.0359(19) 0.0277(18) 0.0032(15) 0.0104(15) 0.0000(14)
C15 0.0310(18) 0.0277(17) 0.0312(19) 0.0055(14) 0.0164(15) 0.0025(14)
O21 0.0229(12) 0.0274(12) 0.0307(13) -0.0003(9) 0.0077(10) 0.0069(10)
N21 0.0233(15) 0.0228(13) 0.0252(15) 0.0016(11) 0.0060(12) 0.0055(11)
C21 0.0318(19) 0.0220(15) 0.0267(18) 0.0004(13) 0.0096(15) 0.0024(12)
C22 0.031(2) 0.0309(17) 0.0289(19) 0.0027(14) 0.0135(16) 0.0053(14)
C23 0.0272(19) 0.0361(19) 0.032(2) -0.0040(15) 0.0055(16) 0.0051(16)
C24 0.035(2) 0.0325(18) 0.0242(17) -0.0044(15) 0.0068(16) 0.0025(14)
C25 0.0323(19) 0.0290(17) 0.0260(18) 0.0024(15) 0.0108(15) 0.0033(14)
O31 0.0224(12) 0.0322(13) 0.0203(12) -0.0040(9) 0.0071(10) -0.0003(9)
N31 0.0277(16) 0.0349(16) 0.0206(14) -0.0067(12) 0.0117(13) -0.0007(11)
C31 0.036(2) 0.0322(18) 0.0263(18) -0.0067(15) 0.0155(16) -0.0013(14)
C32 0.031(2) 0.048(2) 0.0242(18) -0.0095(17) 0.0117(15) -0.0030(16)
C33 0.029(2) 0.051(2) 0.0251(19) -0.0066(16) 0.0116(16) 0.0017(16)
C34 0.035(2) 0.0381(19) 0.029(2) 0.0036(17) 0.0148(17) 0.0053(15)
C35 0.0329(19) 0.0331(18) 0.0271(18) -0.0052(15) 0.0149(15) -0.0006(14)
C36 0.037(2) 0.0340(19) 0.040(2) -0.0022(16) 0.0138(18) -0.0041(17)
C16 0.031(2) 0.0377(19) 0.030(2) -0.0020(15) 0.0085(16) 0.0011(15)
C26 0.0312(19) 0.0300(17) 0.0270(18) 0.0031(15) 0.0103(15) -0.0015(14)

loop_
_atom_type_symbol
_atom_type_description
_atom_type_scat_dispersion_real
_atom_type_scat_dispersion_imag
_atom_type_scat_source
C C 0.0181 0.0091 'International Tables Vol C Tables 4.2.6.8 and 6.1.1.4'
H H 0.0000 0.0000 'International Tables Vol C Tables 4.2.6.8 and 6.1.1.4'
Co Co -2.3653 3.6143 'International Tables Vol C Tables 4.2.6.8 and 6.1.1.4'
N N 0.0311 0.0180 'International Tables Vol C Tables 4.2.6.8 and 6.1.1.4'
O O 0.0492 0.0322 'International Tables Vol C Tables 4.2.6.8 and 6.1.1.4'
S S 0.3331 0.5567 'International Tables Vol C Tables 4.2.6.8 and 6.1.1.4'

loop_
_geom_angle_atom_site_label_1
_geom_angle_atom_site_label_2
_geom_angle_atom_site_label_3
_geom_angle_site_symmetry_1
_geom_angle_site_symmetry_3
_geom_angle
_geom_angle_publ_flag
N2 Co1 N1 . . 176.35(13) y
O11 Co1 N1 . . 91.87(12) y
O11 Co1 N2 . . 88.87(12) y
O11 Co1 O21 . . 114.88(12) y
O11 Co1 O31 . . 126.83(11) y
O21 Co1 N1 . . 91.23(11) y
O21 Co1 N2 . . 91.70(12) y
O21 Co1 O31 . . 118.20(11) y
O31 Co1 N1 . . 84.17(12) y
O31 Co1 N2 . . 92.52(12) y
C1 N1 Co1 . . 155.7(3) y
N1 C1 S1 . . 178.6(3) ?
C2 N2 Co1 . . 177.5(3) ?
N2 C2 S2 . . 179.4(4) ?
N11 O11 Co1 . . 119.1(2) ?
O11 N11 C11 . . 120.5(3) ?
O11 N11 C15 . . 117.7(3) ?
C11 N11 C15 . . 121.8(3) ?
N11 C11 C12 . . 118.1(3) ?
N11 C11 C16 . . 117.4(3) ?
C12 C11 C16 . . 124.5(4) ?
C11 C12 H12 . . 119.6 ?
C13 C12 C11 . . 120.8(4) ?
C13 C12 H12 . . 119.6 ?
C12 C13 H13 . . 120.3 ?
C12 C13 C14 . . 119.4(4) ?
C14 C13 H13 . . 120.3 ?
C13 C14 H14 . . 120.4 ?
C15 C14 C13 . . 119.3(4) ?
C15 C14 H14 . . 120.4 ?
N11 C15 C14 . . 120.6(3) ?
N11 C15 H15 . . 119.7 ?
C14 C15 H15 . . 119.7 ?
N21 O21 Co1 . . 120.8(2) ?
O21 N21 C21 . . 119.6(3) ?
O21 N21 C25 . . 118.7(3) ?
C25 N21 C21 . . 121.7(3) ?
N21 C21 C22 . . 118.3(3) ?
N21 C21 C26 . . 117.4(3) ?
C22 C21 C26 . . 124.4(4) ?
C21 C22 H22 . . 119.6 ?
C23 C22 C21 . . 120.8(4) ?
C23 C22 H22 . . 119.6 ?
C22 C23 H23 . . 120.4 ?
C24 C23 C22 . . 119.2(4) ?
C24 C23 H23 . . 120.4 ?
C23 C24 H24 . . 120.4 ?
C25 C24 C23 . . 119.2(4) ?
C25 C24 H24 . . 120.4 ?
N21 C25 C24 . . 120.8(4) ?
N21 C25 H25 . . 119.6 ?
C24 C25 H25 . . 119.6 ?
N31 O31 Co1 . . 117.8(2) ?
O31 N31 C35 . . 116.9(3) ?
C31 N31 O31 . . 121.0(3) ?
C31 N31 C35 . . 122.2(4) ?
N31 C31 C32 . . 117.8(4) ?
N31 C31 C36 . . 117.6(4) ?
C32 C31 C36 . . 124.6(4) ?
C31 C32 H32 . . 119.2 ?
C33 C32 C31 . . 121.6(4) ?
C33 C32 H32 . . 119.2 ?
C32 C33 H33 . . 120.5 ?
C32 C33 C34 . . 118.9(4) ?
C34 C33 H33 . . 120.5 ?
C33 C34 H34 . . 120.2 ?
C35 C34 C33 . . 119.6(4) ?
C35 C34 H34 . . 120.2 ?
N31 C35 H35 . . 120.0 ?
C34 C35 N31 . . 119.9(4) ?
C34 C35 H35 . . 120.0 ?
C31 C36 H36A . . 109.5 ?
C31 C36 H36B . . 109.5 ?
C31 C36 H36C . . 109.5 ?
H36A C36 H36B . . 109.5 ?
H36A C36 H36C . . 109.5 ?
H36B C36 H36C . . 109.5 ?
C11 C16 H16A . . 109.5 ?
C11 C16 H16B . . 109.5 ?
C11 C16 H16C . . 109.5 ?
H16A C16 H16B . . 109.5 ?
H16A C16 H16C . . 109.5 ?
H16B C16 H16C . . 109.5 ?
C21 C26 H26A . . 109.5 ?
C21 C26 H26B . . 109.5 ?
C21 C26 H26C . . 109.5 ?
H26A C26 H26B . . 109.5 ?
H26A C26 H26C . . 109.5 ?
H26B C26 H26C . . 109.5 ?

loop_
_geom_bond_atom_site_label_1
_geom_bond_atom_site_label_2
_geom_bond_site_symmetry_2
_geom_bond_distance
_geom_bond_publ_flag
Co1 N1 . 2.086(3) y
Co1 N2 . 2.051(3) y
Co1 O11 . 1.992(3) y
Co1 O21 . 2.016(2) y
Co1 O31 . 2.037(3) y
N1 C1 . 1.162(5) ?
C1 S1 . 1.637(4) ?
N2 C2 . 1.158(5) ?
C2 S2 . 1.639(4) ?
O11 N11 . 1.335(4) ?
N11 C11 . 1.350(5) ?
N11 C15 . 1.358(5) ?
C11 C12 . 1.397(5) ?
C11 C16 . 1.481(5) ?
C12 H12 . 0.9500 ?
C12 C13 . 1.370(6) ?
C13 H13 . 0.9500 ?
C13 C14 . 1.385(6) ?
C14 H14 . 0.9500 ?
C14 C15 . 1.367(6) ?
C15 H15 . 0.9500 ?
O21 N21 . 1.344(4) ?
N21 C21 . 1.358(5) ?
N21 C25 . 1.352(5) ?
C21 C22 . 1.384(6) ?
C21 C26 . 1.489(5) ?
C22 H22 . 0.9500 ?
C22 C23 . 1.384(6) ?
C23 H23 . 0.9500 ?
C23 C24 . 1.382(7) ?
C24 H24 . 0.9500 ?
C24 C25 . 1.368(6) ?
C25 H25 . 0.9500 ?
O31 N31 . 1.351(4) ?
N31 C31 . 1.350(5) ?
N31 C35 . 1.373(5) ?
C31 C32 . 1.390(6) ?
C31 C36 . 1.477(6) ?
C32 H32 . 0.9500 ?
C32 C33 . 1.366(7) ?
C33 H33 . 0.9500 ?
C33 C34 . 1.396(6) ?
C34 H34 . 0.9500 ?
C34 C35 . 1.359(6) ?
C35 H35 . 0.9500 ?
C36 H36A . 0.9800 ?
C36 H36B . 0.9800 ?
C36 H36C . 0.9800 ?
C16 H16A . 0.9800 ?
C16 H16B . 0.9800 ?
C16 H16C . 0.9800 ?
C26 H26A . 0.9800 ?
C26 H26B . 0.9800 ?
C26 H26C . 0.9800 ?

loop_
_geom_hbond_atom_site_label_D
_geom_hbond_atom_site_label_H
_geom_hbond_atom_site_label_A
_geom_hbond_site_symmetry_A
_geom_hbond_distance_DH
_geom_hbond_distance_HA
_geom_hbond_distance_DA
_geom_hbond_angle_DHA
C14 H14 S1 1_554 0.95 2.95 3.868(4) 162.9
C15 H15 O31 1_554 0.95 2.47 3.296(5) 144.9
C32 H32 S2 2_575 0.95 3.02 3.873(4) 149.5
C26 H26B O31 . 0.98 2.64 3.512(5) 148.7
